data_7003232
loop_
_publ_author_name
'Dyer, Hellen E.'
'Huijser, Saskia'
'Schwarz, Andrew D.'
'Wang, Chao'
'Duchateau, Robbert'
'Mountford, Philip'

_publ_section_title
;
 Zwitterionic bis(phenolate)amine lanthanide complexes for the
 ring-opening polymerisation of cyclic esters
;
_journal_issue 1
_journal_name_full 'Dalton Transactions'
_journal_page_first 32
_journal_paper_doi 10.1039/b714583g
_journal_year 2008
_chemical_compound_source
;
synthesis as described
;
_chemical_formula_moiety ' C68 H109 N4 O4 Sm1 '
_chemical_formula_sum 'C68 H109 N4 O4 Sm'
_chemical_formula_weight 1197.04
_chemical_name_common Sm(O2NNMe2)(HO2NNMe2)
_chemical_name_systematic
;
Sm(O2NNMe2)(HO2NNMe2)
;
_space_group_IT_number 2
_symmetry_cell_setting triclinic
_symmetry_space_group_name_Hall '-P 1'
_symmetry_space_group_name_H-M 'P -1'
_atom_sites_solution_hydrogens geom
_atom_sites_solution_primary direct
_cell_angle_alpha 71.0528(5)
_cell_angle_beta 78.8309(5)
_cell_angle_gamma 87.3893(7)
_cell_formula_units_Z 2
_cell_length_a 13.4576(2)
_cell_length_b 16.7022(2)
_cell_length_c 18.5409(2)
_cell_measurement_reflns_used 55403
_cell_measurement_temperature 150
_cell_measurement_theta_max 28
_cell_measurement_theta_min 5
_cell_volume 3866.33(9)
_computing_cell_refinement
;
KappaCCD software 'DENZO' (Otwinowski & Minor, 1996)
;
_computing_data_collection
;
KappaCCD software 'Collect' (Nonius, 2000)
;
_computing_data_reduction
;
KappaCCD software 'DENZO' (Otwinowski & Minor, 1996)
;
_computing_publication_material
;
CRYSTALS (Watkin et al, 2001)
;
_computing_structure_refinement
;
CRYSTALS (Watkin et al, 2001)
;
_computing_structure_solution 'SIR92 (Giacovazzo et al, 1992)'
_diffrn_ambient_temperature 150
_diffrn_measured_fraction_theta_full 0.993
_diffrn_measured_fraction_theta_max 0.993
_diffrn_measurement_device_type
;
Nonius KappaCCD
;
_diffrn_measurement_method \w
_diffrn_radiation_monochromator graphite
_diffrn_radiation_type 'Mo K\a'
_diffrn_radiation_wavelength 0.71073
_diffrn_reflns_av_R_equivalents 0.054
_diffrn_reflns_limit_h_max 17
_diffrn_reflns_limit_h_min -17
_diffrn_reflns_limit_k_max 21
_diffrn_reflns_limit_k_min -20
_diffrn_reflns_limit_l_max 24
_diffrn_reflns_limit_l_min 0
_diffrn_reflns_number 55403
_diffrn_reflns_theta_full 27.483
_diffrn_reflns_theta_max 27.483
_diffrn_reflns_theta_min 5.108
_diffrn_standards_decay_% 0.00
_diffrn_standards_interval_count 0
_diffrn_standards_interval_time 0
_diffrn_standards_number 0
_exptl_absorpt_coefficient_mu 0.800
_exptl_absorpt_correction_T_max 0.89
_exptl_absorpt_correction_T_min 0.88
_exptl_absorpt_correction_type multi-scan
_exptl_absorpt_process_details
;
Denzo/Scalepack (Otwinowski & Minor, 1996)
;
_exptl_crystal_colour ' colourless '
_exptl_crystal_density_diffrn 1.028
_exptl_crystal_description ' block '
_exptl_crystal_F_000 1278
_exptl_crystal_size_max 0.16
_exptl_crystal_size_mid 0.16
_exptl_crystal_size_min 0.14
_exptl_crystal_thermal_history
;
The material was crystallised at 223K. A suitable crystal
was cooled rapidly to 150K for single-crystal X-ray diffraction
analysis.
;
_refine_diff_density_max 0.58
_refine_diff_density_min -0.73
_refine_ls_extinction_method None
_refine_ls_goodness_of_fit_ref 1.0962
_refine_ls_hydrogen_treatment mixed
_refine_ls_matrix_type full
_refine_ls_number_parameters 744
_refine_ls_number_reflns 12786
_refine_ls_number_restraints 90
_refine_ls_R_factor_all 0.0529
_refine_ls_R_factor_gt 0.0341
_refine_ls_shift/su_max 0.042493
_refine_ls_structure_factor_coef F
_refine_ls_weighting_details
;
Method, part 1, Chebychev polynomial, (Watkin, 1994,
Prince, 1982)
[weight] = 1.0/[A~0~*T~0~(x)+A~1~*T~1~(x) ... +A~n-1~]*T~n-1~(x)]
where A~i~ are the Chebychev coefficients listed below and
x= Fcalc/Fmax
Method = Robust Weighting (Prince, 1982)
W = [weight] * [1-(deltaF/6*sigmaF)^2^]^2^
A~i~ are:
0.291 0.0703 0.0986
;
_refine_ls_weighting_scheme calc
_refine_ls_wR_factor_all 0.0553
_refine_ls_wR_factor_gt 0.0370
_refine_ls_wR_factor_ref 0.0370
_reflns_limit_h_max 17
_reflns_limit_h_min -17
_reflns_limit_k_max 21
_reflns_limit_k_min -20
_reflns_limit_l_max 24
_reflns_limit_l_min 0
_reflns_number_gt 12786
_reflns_number_total 17496
_reflns_threshold_expression I>3.00u(I)
_cod_data_source_file b714583g.txt
_cod_data_source_block Compound_3NMe2
_cod_depositor_comments
;
The following automatic conversions were performed:
'_symmetry_cell_setting' value 'Triclinic' changed to 'triclinic'
according to '/home/saulius/struct/CIF-dictionaries/cif_core.dic'
dictionary named 'cif_core.dic' version 2.4.1 from 2010-06-29.

Automatic conversion script
Id: cif_fix_enum 1527 2010-12-29 10:47:43Z saulius 
;
_cod_original_sg_symbol_H-M 'P -1 '
_cod_original_formula_sum ' C68 H109 N4 O4 Sm1 '
_cod_database_code 7003232

loop_
_symmetry_equiv_pos_as_xyz
x,y,z
-x,-y,-z

loop_
_atom_site_label
_atom_site_type_symbol
_atom_site_fract_x
_atom_site_fract_y
_atom_site_fract_z
_atom_site_U_iso_or_equiv
_atom_site_occupancy
_atom_site_adp_type
_atom_site_refinement_flags_posn
_atom_site_refinement_flags_adp
_atom_site_refinement_flags_occupancy
_atom_site_disorder_assembly
_atom_site_disorder_group
Sm1 Sm 0.189986(11) 0.146910(9) 0.217721(8) 0.0207 1.0000 Uani . . . . .
N1 N 0.18141(18) 0.06791(15) 0.37276(13) 0.0284 1.0000 Uani . . . . .
C1 C 0.0870(2) 0.09465(17) 0.41284(15) 0.0281 1.0000 Uani . . . . .
C2 C -0.0056(2) 0.08410(17) 0.38050(15) 0.0261 1.0000 Uani . . . . .
C3 C 0.2675(3) 0.0961(2) 0.39736(18) 0.0383 1.0000 Uani . . . . .
C4 C 0.1833(2) -0.02557(19) 0.39455(17) 0.0335 1.0000 Uani . . . . .
N2 N 0.00686(17) 0.12977(13) 0.29591(12) 0.0221 1.0000 Uani . . . . .
O1 O 0.14062(14) 0.02138(11) 0.21953(11) 0.0249 1.0000 Uani . . . . .
C5 C 0.0632(2) -0.03431(16) 0.24612(14) 0.0228 1.0000 Uani . . . . .
C6 C 0.0732(2) -0.12074(16) 0.24976(15) 0.0245 1.0000 Uani . . . . .
C7 C -0.0119(2) -0.17434(16) 0.28383(15) 0.0262 1.0000 Uani . . . . .
C8 C -0.1071(2) -0.14795(17) 0.31256(15) 0.0271 1.0000 Uani . . . . .
C9 C -0.1158(2) -0.06228(18) 0.30413(16) 0.0285 1.0000 Uani . . . . .
C10 C -0.0335(2) -0.00594(16) 0.27092(15) 0.0243 1.0000 Uani . . . . .
C11 C -0.0516(2) 0.08732(16) 0.25755(16) 0.0257 1.0000 Uani . . . . .
C12 C 0.1740(2) -0.15455(16) 0.21694(16) 0.0268 1.0000 Uani . . . . .
C13 C 0.1650(2) -0.24681(18) 0.22014(18) 0.0334 1.0000 Uani . . . . .
C14 C 0.2558(2) -0.14918(19) 0.26297(18) 0.0332 1.0000 Uani . . . . .
C15 C 0.2089(2) -0.10167(18) 0.13118(17) 0.0311 1.0000 Uani . . . . .
C16 C -0.1981(2) -0.20899(18) 0.35233(18) 0.0325 1.0000 Uani . . . . .
C17 C -0.1776(3) -0.2973(2) 0.3454(3) 0.0542 1.0000 Uani . . . . .
C18 C -0.2892(3) -0.1753(2) 0.3140(3) 0.0533 1.0000 Uani . . . . .
C19 C -0.2232(3) -0.2166(3) 0.4381(2) 0.0639 1.0000 Uani . . . . .
O2 O 0.17146(14) 0.26677(11) 0.25581(10) 0.0248 1.0000 Uani . . . . .
C20 C 0.1061(2) 0.29685(15) 0.30463(14) 0.0224 1.0000 Uani . . . . .
C21 C 0.1340(2) 0.35392(17) 0.34080(16) 0.0266 1.0000 Uani . . . . .
C22 C 0.0586(2) 0.37493(17) 0.39516(16) 0.0285 1.0000 Uani . . . . .
C23 C -0.0413(2) 0.34593(17) 0.41491(15) 0.0282 1.0000 Uani . . . . .
C24 C -0.0678(2) 0.29447(16) 0.37537(15) 0.0262 1.0000 Uani . . . . .
C25 C 0.0035(2) 0.27092(16) 0.32133(15) 0.0245 1.0000 Uani . . . . .
C26 C -0.0309(2) 0.21833(16) 0.27820(16) 0.0256 1.0000 Uani . . . . .
C27 C 0.2396(2) 0.39608(18) 0.31879(17) 0.0306 1.0000 Uani . . . . .
C28 C 0.2528(3) 0.4512(2) 0.3687(2) 0.0447 1.0000 Uani . . . . .
C29 C 0.2540(2) 0.45518(18) 0.23433(18) 0.0334 1.0000 Uani . . . . .
C30 C 0.3241(2) 0.3300(2) 0.32821(19) 0.0362 1.0000 Uani . . . . .
C31 C -0.1181(2) 0.3726(2) 0.47557(17) 0.0345 1.0000 Uani . . . . .
C32 C -0.2208(3) 0.3278(3) 0.4936(3) 0.0654 1.0000 Uani . . . . .
C33 C -0.1339(3) 0.4690(2) 0.4450(2) 0.0541 1.0000 Uani . . . . .
C34 C -0.0779(3) 0.3510(3) 0.5508(2) 0.0561 1.0000 Uani . . . . .
N3 N 0.4224(5) 0.2813(5) -0.0765(4) 0.0434 0.515(7) Uani D U P 1 1
C35 C 0.4695(5) 0.3493(5) -0.0627(3) 0.0396 0.515(7) Uani D U P 1 1
C36 C 0.3924(10) 0.3970(6) -0.0225(6) 0.0347 0.515(7) Uani D U P 1 1
C37 C 0.4950(6) 0.2158(6) -0.0853(5) 0.0617 0.515(7) Uani D U P 1 1
C38 C 0.3714(5) 0.3131(5) -0.1431(4) 0.0454 0.515(7) Uani D U P 1 1
N53 N 0.4647(6) 0.3359(5) -0.1366(4) 0.0697 0.485(7) Uani D U P 1 2
C85 C 0.4066(9) 0.3009(6) -0.0584(6) 0.0612 0.485(7) Uani D U P 1 2
C86 C 0.3878(10) 0.3694(6) -0.0203(7) 0.0343 0.485(7) Uani D U P 1 2
C87 C 0.5574(10) 0.3043(11) -0.1451(8) 0.1314 0.485(7) Uani D U P 1 2
C88 C 0.4160(12) 0.3183(12) -0.1921(8) 0.1210 0.485(7) Uani D U P 1 2
N4 N 0.32980(17) 0.33929(15) 0.05766(13) 0.0256 1.0000 Uani D U . . .
O3 O 0.17418(14) 0.21143(11) 0.09383(10) 0.0248 1.0000 Uani . . . . .
C39 C 0.14942(19) 0.26706(16) 0.02945(14) 0.0218 1.0000 Uani . . . . .
C40 C 0.11371(19) 0.24333(16) -0.02812(15) 0.0223 1.0000 Uani . . . . .
C41 C 0.08656(19) 0.30858(16) -0.09053(15) 0.0234 1.0000 Uani . . . . .
C42 C 0.09535(19) 0.39497(17) -0.10077(15) 0.0237 1.0000 Uani . . . . .
C43 C 0.13813(19) 0.41591(16) -0.04652(16) 0.0245 1.0000 Uani . . . . .
C44 C 0.16588(19) 0.35354(15) 0.01672(14) 0.0212 1.0000 Uani . . . . .
C45 C 0.22396(19) 0.37539(15) 0.06918(15) 0.0228 1.0000 Uani . . . . .
C46 C 0.1104(2) 0.15077(16) -0.02504(15) 0.0251 1.0000 Uani . . . . .
C47 C 0.0778(3) 0.14176(19) -0.09717(18) 0.0383 1.0000 Uani . . . . .
C48 C 0.0361(2) 0.09768(18) 0.04687(17) 0.0315 1.0000 Uani . . . . .
C49 C 0.2165(2) 0.11337(18) -0.02302(18) 0.0333 1.0000 Uani . . . . .
C50 C 0.0679(2) 0.46574(17) -0.17053(16) 0.0285 1.0000 Uani . . . . .
C51 C 0.0106(3) 0.4321(2) -0.21856(19) 0.0401 1.0000 Uani . . . . .
C52 C 0.1657(3) 0.5098(2) -0.2227(2) 0.0509 1.0000 Uani . . . . .
C53 C 0.0017(3) 0.5310(2) -0.14337(19) 0.0419 1.0000 Uani . . . . .
O4 O 0.35690(14) 0.16224(12) 0.17904(11) 0.0279 1.0000 Uani . . . . .
C54 C 0.45273(19) 0.18969(17) 0.14973(15) 0.0239 1.0000 Uani . . . . .
C55 C 0.5345(2) 0.13419(17) 0.14230(16) 0.0260 1.0000 Uani . . . . .
C56 C 0.6312(2) 0.17020(17) 0.11125(16) 0.0277 1.0000 Uani . . . . .
C57 C 0.65314(19) 0.25729(17) 0.08654(16) 0.0248 1.0000 Uani . . . . .
C58 C 0.5720(2) 0.30994(16) 0.09287(16) 0.0249 1.0000 Uani . . . . .
C59 C 0.47323(19) 0.27748(16) 0.12283(15) 0.0237 1.0000 Uani . . . . .
C60 C 0.38584(19) 0.33566(16) 0.12251(15) 0.0239 1.0000 Uani . . . . .
C61 C 0.5174(2) 0.03805(17) 0.16505(19) 0.0335 1.0000 Uani . . . . .
C62 C 0.6162(3) -0.0079(2) 0.1502(3) 0.0518 1.0000 Uani . . . . .
C63 C 0.4465(3) 0.0205(2) 0.1163(2) 0.0422 1.0000 Uani . . . . .
C64 C 0.4722(3) 0.0021(2) 0.2521(2) 0.0425 1.0000 Uani . . . . .
C65 C 0.7622(2) 0.28936(18) 0.05153(17) 0.0289 1.0000 Uani . . . . .
C66 C 0.7701(3) 0.3854(2) 0.0256(3) 0.0509 1.0000 Uani . . . . .
C67 C 0.8014(2) 0.2612(2) -0.0195(2) 0.0418 1.0000 Uani . . . . .
C68 C 0.8304(2) 0.2533(3) 0.1117(2) 0.0471 1.0000 Uani . . . . .
H1 H 0.321(3) 0.284(3) 0.061(2) 0.047(10) 1.0000 Uiso . . . . .
H11 H 0.0759 0.0599 0.4690 0.0329 1.0000 Uiso . . . . .
H12 H 0.0944 0.1557 0.4075 0.0329 1.0000 Uiso . . . . .
H21 H -0.0659 0.1067 0.4081 0.0301 1.0000 Uiso . . . . .
H22 H -0.0169 0.0225 0.3899 0.0301 1.0000 Uiso . . . . .
H31 H 0.3322 0.0783 0.3705 0.0476 1.0000 Uiso . . . . .
H32 H 0.2614 0.0699 0.4548 0.0476 1.0000 Uiso . . . . .
H33 H 0.2674 0.1591 0.3835 0.0476 1.0000 Uiso . . . . .
H41 H 0.2477 -0.0430 0.3670 0.0401 1.0000 Uiso . . . . .
H42 H 0.1791 -0.0507 0.4519 0.0401 1.0000 Uiso . . . . .
H43 H 0.1243 -0.0462 0.3794 0.0401 1.0000 Uiso . . . . .
H71 H -0.0041 -0.2354 0.2879 0.0317 1.0000 Uiso . . . . .
H91 H -0.1831 -0.0404 0.3224 0.0346 1.0000 Uiso . . . . .
H111 H -0.1252 0.0940 0.2767 0.0316 1.0000 Uiso . . . . .
H112 H -0.0343 0.1172 0.2003 0.0316 1.0000 Uiso . . . . .
H131 H 0.2323 -0.2658 0.1982 0.0401 1.0000 Uiso . . . . .
H132 H 0.1430 -0.2834 0.2753 0.0401 1.0000 Uiso . . . . .
H133 H 0.1139 -0.2515 0.1890 0.0401 1.0000 Uiso . . . . .
H141 H 0.3209 -0.1714 0.2410 0.0409 1.0000 Uiso . . . . .
H142 H 0.2337 -0.1839 0.3187 0.0409 1.0000 Uiso . . . . .
H143 H 0.2660 -0.0889 0.2590 0.0409 1.0000 Uiso . . . . .
H151 H 0.2745 -0.1238 0.1099 0.0376 1.0000 Uiso . . . . .
H152 H 0.2185 -0.0412 0.1270 0.0376 1.0000 Uiso . . . . .
H153 H 0.1565 -0.1057 0.1009 0.0376 1.0000 Uiso . . . . .
H171 H -0.2389 -0.3345 0.3721 0.0630 1.0000 Uiso . . . . .
H172 H -0.1187 -0.3220 0.3703 0.0630 1.0000 Uiso . . . . .
H173 H -0.1620 -0.2931 0.2893 0.0630 1.0000 Uiso . . . . .
H181 H -0.3482 -0.2152 0.3401 0.0626 1.0000 Uiso . . . . .
H182 H -0.3070 -0.1184 0.3192 0.0626 1.0000 Uiso . . . . .
H183 H -0.2719 -0.1703 0.2578 0.0626 1.0000 Uiso . . . . .
H191 H -0.2824 -0.2563 0.4645 0.0715 1.0000 Uiso . . . . .
H192 H -0.1634 -0.2390 0.4627 0.0715 1.0000 Uiso . . . . .
H193 H -0.2404 -0.1597 0.4434 0.0715 1.0000 Uiso . . . . .
H221 H 0.0782 0.4136 0.4216 0.0357 1.0000 Uiso . . . . .
H241 H -0.1396 0.2741 0.3861 0.0307 1.0000 Uiso . . . . .
H261 H -0.1066 0.2152 0.2907 0.0313 1.0000 Uiso . . . . .
H262 H -0.0078 0.2480 0.2214 0.0313 1.0000 Uiso . . . . .
H281 H 0.3225 0.4770 0.3520 0.0582 1.0000 Uiso . . . . .
H282 H 0.2427 0.4154 0.4246 0.0582 1.0000 Uiso . . . . .
H283 H 0.2017 0.4972 0.3621 0.0582 1.0000 Uiso . . . . .
H291 H 0.3224 0.4832 0.2190 0.0406 1.0000 Uiso . . . . .
H292 H 0.2006 0.4993 0.2296 0.0406 1.0000 Uiso . . . . .
H293 H 0.2483 0.4215 0.1995 0.0406 1.0000 Uiso . . . . .
H301 H 0.3915 0.3596 0.3134 0.0455 1.0000 Uiso . . . . .
H302 H 0.3142 0.2924 0.3835 0.0455 1.0000 Uiso . . . . .
H303 H 0.3213 0.2951 0.2938 0.0455 1.0000 Uiso . . . . .
H321 H -0.2682 0.3470 0.5331 0.0813 1.0000 Uiso . . . . .
H322 H -0.2121 0.2652 0.5144 0.0813 1.0000 Uiso . . . . .
H323 H -0.2492 0.3420 0.4450 0.0813 1.0000 Uiso . . . . .
H331 H -0.1838 0.4863 0.4845 0.0654 1.0000 Uiso . . . . .
H332 H -0.0678 0.4994 0.4353 0.0654 1.0000 Uiso . . . . .
H333 H -0.1601 0.4838 0.3955 0.0654 1.0000 Uiso . . . . .
H341 H -0.1279 0.3684 0.5901 0.0675 1.0000 Uiso . . . . .
H342 H -0.0120 0.3819 0.5407 0.0675 1.0000 Uiso . . . . .
H343 H -0.0672 0.2887 0.5708 0.0675 1.0000 Uiso . . . . .
H351 H 0.5039 0.3893 -0.1136 0.0468 0.515 Uiso . . . 1 1
H352 H 0.5208 0.3253 -0.0293 0.0468 0.515 Uiso . . . 1 1
H361 H 0.4287 0.4422 -0.0126 0.0417 0.515 Uiso . . . 1 1
H362 H 0.3439 0.4237 -0.0577 0.0417 0.515 Uiso . . . 1 1
H371 H 0.4601 0.1696 -0.0948 0.0732 0.515 Uiso . . . 1 1
H372 H 0.5511 0.2410 -0.1303 0.0732 0.515 Uiso . . . 1 1
H373 H 0.5235 0.1920 -0.0368 0.0732 0.515 Uiso . . . 1 1
H381 H 0.3395 0.2647 -0.1513 0.0570 0.515 Uiso . . . 1 1
H382 H 0.4220 0.3427 -0.1907 0.0570 0.515 Uiso . . . 1 1
H383 H 0.3179 0.3537 -0.1329 0.0570 0.515 Uiso . . . 1 1
H851 H 0.4453 0.2541 -0.0273 0.0692 0.485 Uiso . . . 1 2
H852 H 0.3402 0.2781 -0.0606 0.0692 0.485 Uiso . . . 1 2
H861 H 0.4547 0.3917 -0.0185 0.0398 0.485 Uiso . . . 1 2
H862 H 0.3500 0.4161 -0.0523 0.0398 0.485 Uiso . . . 1 2
H871 H 0.5939 0.3306 -0.1998 0.1333 0.485 Uiso . . . 1 2
H872 H 0.5957 0.3171 -0.1088 0.1333 0.485 Uiso . . . 1 2
H873 H 0.5523 0.2416 -0.1330 0.1333 0.485 Uiso . . . 1 2
H881 H 0.4575 0.3432 -0.2453 0.1405 0.485 Uiso . . . 1 2
H882 H 0.3472 0.3438 -0.1902 0.1405 0.485 Uiso . . . 1 2
H883 H 0.4093 0.2556 -0.1796 0.1405 0.485 Uiso . . . 1 2
H411 H 0.0591 0.2923 -0.1303 0.0285 1.0000 Uiso . . . . .
H431 H 0.1492 0.4769 -0.0531 0.0293 1.0000 Uiso . . . . .
H451 H 0.2288 0.4383 0.0558 0.0282 1.0000 Uiso . . . . .
H452 H 0.1890 0.3501 0.1245 0.0282 1.0000 Uiso . . . . .
H471 H 0.0766 0.0806 -0.0929 0.0478 1.0000 Uiso . . . . .
H472 H 0.1269 0.1735 -0.1448 0.0478 1.0000 Uiso . . . . .
H473 H 0.0086 0.1654 -0.1007 0.0478 1.0000 Uiso . . . . .
H481 H 0.0356 0.0377 0.0473 0.0371 1.0000 Uiso . . . . .
H482 H 0.0578 0.0997 0.0949 0.0371 1.0000 Uiso . . . . .
H483 H -0.0335 0.1211 0.0452 0.0371 1.0000 Uiso . . . . .
H491 H 0.2141 0.0529 -0.0210 0.0402 1.0000 Uiso . . . . .
H492 H 0.2646 0.1463 -0.0708 0.0402 1.0000 Uiso . . . . .
H493 H 0.2399 0.1165 0.0240 0.0402 1.0000 Uiso . . . . .
H511 H -0.0057 0.4802 -0.2631 0.0493 1.0000 Uiso . . . . .
H512 H -0.0537 0.4033 -0.1852 0.0493 1.0000 Uiso . . . . .
H513 H 0.0536 0.3907 -0.2388 0.0493 1.0000 Uiso . . . . .
H521 H 0.1488 0.5561 -0.2684 0.0537 1.0000 Uiso . . . . .
H522 H 0.2025 0.5344 -0.1927 0.0537 1.0000 Uiso . . . . .
H523 H 0.2095 0.4677 -0.2412 0.0537 1.0000 Uiso . . . . .
H531 H -0.0154 0.5765 -0.1894 0.0507 1.0000 Uiso . . . . .
H532 H 0.0393 0.5565 -0.1143 0.0507 1.0000 Uiso . . . . .
H533 H -0.0621 0.5028 -0.1085 0.0507 1.0000 Uiso . . . . .
H561 H 0.6889 0.1313 0.1062 0.0335 1.0000 Uiso . . . . .
H581 H 0.5842 0.3725 0.0757 0.0311 1.0000 Uiso . . . . .
H601 H 0.4114 0.3938 0.1147 0.0302 1.0000 Uiso . . . . .
H602 H 0.3381 0.3149 0.1735 0.0302 1.0000 Uiso . . . . .
H621 H 0.6018 -0.0700 0.1657 0.0587 1.0000 Uiso . . . . .
H622 H 0.6641 0.0024 0.1814 0.0587 1.0000 Uiso . . . . .
H623 H 0.6473 0.0139 0.0938 0.0587 1.0000 Uiso . . . . .
H631 H 0.4352 -0.0420 0.1309 0.0512 1.0000 Uiso . . . . .
H632 H 0.4779 0.0437 0.0600 0.0512 1.0000 Uiso . . . . .
H633 H 0.3802 0.0483 0.1262 0.0512 1.0000 Uiso . . . . .
H641 H 0.4611 -0.0604 0.2669 0.0475 1.0000 Uiso . . . . .
H642 H 0.5201 0.0138 0.2828 0.0475 1.0000 Uiso . . . . .
H643 H 0.4061 0.0297 0.2634 0.0475 1.0000 Uiso . . . . .
H661 H 0.8423 0.4038 0.0031 0.0590 1.0000 Uiso . . . . .
H662 H 0.7457 0.4054 0.0712 0.0590 1.0000 Uiso . . . . .
H663 H 0.7275 0.4102 -0.0147 0.0590 1.0000 Uiso . . . . .
H671 H 0.8727 0.2823 -0.0422 0.0513 1.0000 Uiso . . . . .
H672 H 0.7994 0.1980 -0.0035 0.0513 1.0000 Uiso . . . . .
H673 H 0.7577 0.2850 -0.0591 0.0513 1.0000 Uiso . . . . .
H681 H 0.9015 0.2746 0.0883 0.0582 1.0000 Uiso . . . . .
H682 H 0.8055 0.2718 0.1581 0.0582 1.0000 Uiso . . . . .
H683 H 0.8287 0.1901 0.1279 0.0582 1.0000 Uiso . . . . .

loop_
_atom_site_aniso_label
_atom_site_aniso_U_11
_atom_site_aniso_U_22
_atom_site_aniso_U_33
_atom_site_aniso_U_23
_atom_site_aniso_U_13
_atom_site_aniso_U_12
Sm1 0.02360(7) 0.01796(6) 0.02024(6) -0.00682(4) -0.00239(4) 0.00098(4)
N1 0.0321(12) 0.0278(12) 0.0251(11) -0.0079(9) -0.0063(9) 0.0025(9)
C1 0.0373(15) 0.0272(13) 0.0178(12) -0.0063(10) -0.0029(11) 0.0032(11)
C2 0.0331(14) 0.0231(12) 0.0191(12) -0.0054(10) 0.0003(10) -0.0010(10)
C3 0.0415(17) 0.0432(18) 0.0343(16) -0.0140(14) -0.0142(13) 0.0026(14)
C4 0.0449(17) 0.0284(14) 0.0269(14) -0.0095(11) -0.0073(12) 0.0106(12)
N2 0.0282(11) 0.0163(10) 0.0214(10) -0.0061(8) -0.0042(8) 0.0010(8)
O1 0.0273(9) 0.0213(9) 0.0266(9) -0.0095(7) -0.0024(7) -0.0017(7)
C5 0.0292(13) 0.0178(11) 0.0211(12) -0.0063(9) -0.0037(10) -0.0001(9)
C6 0.0305(13) 0.0211(12) 0.0226(12) -0.0074(10) -0.0061(10) -0.0004(10)
C7 0.0334(14) 0.0199(12) 0.0259(13) -0.0060(10) -0.0092(11) 0.0003(10)
C8 0.0326(14) 0.0219(12) 0.0246(13) -0.0033(10) -0.0064(11) -0.0027(10)
C9 0.0287(14) 0.0271(13) 0.0307(14) -0.0113(11) -0.0043(11) -0.0003(11)
C10 0.0302(13) 0.0182(12) 0.0249(13) -0.0077(10) -0.0044(10) -0.0010(10)
C11 0.0254(13) 0.0218(12) 0.0317(14) -0.0108(11) -0.0054(11) -0.0006(10)
C12 0.0333(14) 0.0199(12) 0.0267(13) -0.0087(10) -0.0026(11) 0.0013(10)
C13 0.0421(16) 0.0228(13) 0.0352(15) -0.0113(12) -0.0042(13) 0.0028(12)
C14 0.0343(15) 0.0331(15) 0.0348(15) -0.0139(12) -0.0088(12) 0.0058(12)
C15 0.0355(15) 0.0281(14) 0.0303(14) -0.0120(12) -0.0030(12) 0.0010(11)
C16 0.0344(15) 0.0253(14) 0.0363(15) -0.0084(12) -0.0042(12) -0.0055(11)
C17 0.0428(19) 0.0333(18) 0.081(3) -0.0152(18) -0.0034(18) -0.0081(14)
C18 0.0382(18) 0.0427(19) 0.076(3) -0.0128(18) -0.0128(18) -0.0043(15)
C19 0.070(3) 0.068(3) 0.041(2) -0.0085(19) 0.0114(18) -0.032(2)
O2 0.0271(9) 0.0250(9) 0.0245(9) -0.0124(7) -0.0030(7) 0.0026(7)
C20 0.0289(13) 0.0180(11) 0.0201(12) -0.0070(9) -0.0037(10) 0.0043(9)
C21 0.0314(14) 0.0240(13) 0.0269(13) -0.0108(11) -0.0075(11) 0.0026(10)
C22 0.0391(15) 0.0261(13) 0.0241(13) -0.0135(11) -0.0065(11) 0.0049(11)
C23 0.0372(15) 0.0236(13) 0.0236(13) -0.0094(10) -0.0037(11) 0.0077(11)
C24 0.0309(14) 0.0217(12) 0.0242(13) -0.0061(10) -0.0037(10) 0.0037(10)
C25 0.0339(14) 0.0196(12) 0.0201(12) -0.0065(10) -0.0061(10) 0.0041(10)
C26 0.0295(13) 0.0206(12) 0.0281(13) -0.0086(10) -0.0084(11) 0.0047(10)
C27 0.0356(15) 0.0285(14) 0.0338(15) -0.0181(12) -0.0074(12) 0.0012(11)
C28 0.0441(18) 0.052(2) 0.049(2) -0.0321(17) -0.0057(15) -0.0092(15)
C29 0.0330(15) 0.0262(14) 0.0422(17) -0.0160(12) -0.0014(12) 0.0010(11)
C30 0.0382(16) 0.0372(16) 0.0384(16) -0.0174(13) -0.0109(13) 0.0034(13)
C31 0.0390(16) 0.0368(16) 0.0280(14) -0.0151(12) -0.0006(12) 0.0062(12)
C32 0.048(2) 0.087(3) 0.068(3) -0.050(2) 0.0176(19) -0.006(2)
C33 0.074(3) 0.046(2) 0.0436(19) -0.0242(16) -0.0021(18) 0.0254(18)
C34 0.068(3) 0.069(3) 0.0322(18) -0.0220(17) -0.0047(17) 0.017(2)
N3 0.036(3) 0.055(3) 0.040(3) -0.022(3) 0.000(2) 0.011(2)
C35 0.030(3) 0.062(4) 0.025(3) -0.016(2) 0.001(2) 0.003(2)
C36 0.031(3) 0.049(4) 0.024(2) -0.014(3) -0.002(2) 0.000(4)
C37 0.052(4) 0.063(4) 0.067(5) -0.028(4) 0.001(3) 0.021(3)
C38 0.036(3) 0.067(4) 0.040(3) -0.029(3) -0.001(2) 0.003(3)
N53 0.064(4) 0.095(5) 0.039(3) -0.025(3) 0.020(3) 0.003(3)
C85 0.074(5) 0.055(5) 0.044(4) -0.022(3) 0.027(4) -0.008(4)
C86 0.031(3) 0.040(4) 0.029(2) -0.008(3) -0.004(2) 0.002(4)
C87 0.071(6) 0.154(9) 0.108(7) 0.011(7) 0.028(6) 0.025(6)
C88 0.111(8) 0.169(9) 0.072(6) -0.015(6) -0.022(6) -0.034(7)
N4 0.0265(11) 0.0275(12) 0.0264(11) -0.0127(9) -0.0085(9) 0.0071(9)
O3 0.0342(10) 0.0201(9) 0.0198(9) -0.0047(7) -0.0079(7) 0.0017(7)
C39 0.0227(12) 0.0195(12) 0.0215(12) -0.0054(9) -0.0027(9) 0.0025(9)
C40 0.0236(12) 0.0223(12) 0.0217(12) -0.0094(10) -0.0021(10) 0.0023(9)
C41 0.0240(12) 0.0243(13) 0.0230(12) -0.0091(10) -0.0040(10) -0.0011(10)
C42 0.0227(12) 0.0252(13) 0.0211(12) -0.0051(10) -0.0046(10) 0.0045(10)
C43 0.0245(13) 0.0186(12) 0.0301(13) -0.0076(10) -0.0053(10) 0.0029(9)
C44 0.0222(12) 0.0183(11) 0.0229(12) -0.0077(10) -0.0029(9) 0.0040(9)
C45 0.0253(12) 0.0178(11) 0.0272(13) -0.0093(10) -0.0068(10) 0.0042(9)
C46 0.0344(14) 0.0202(12) 0.0216(12) -0.0076(10) -0.0052(10) -0.0018(10)
C47 0.063(2) 0.0261(14) 0.0302(15) -0.0104(12) -0.0159(14) -0.0046(13)
C48 0.0348(15) 0.0247(13) 0.0333(15) -0.0091(11) -0.0012(12) -0.0053(11)
C49 0.0351(15) 0.0256(14) 0.0398(16) -0.0147(12) -0.0019(12) 0.0047(11)
C50 0.0337(14) 0.0237(13) 0.0248(13) -0.0020(10) -0.0089(11) 0.0042(11)
C51 0.0507(19) 0.0373(17) 0.0353(16) -0.0078(13) -0.0238(14) 0.0090(14)
C52 0.0433(19) 0.052(2) 0.0390(18) 0.0121(15) -0.0095(15) -0.0065(16)
C53 0.058(2) 0.0328(16) 0.0362(17) -0.0094(13) -0.0183(15) 0.0184(14)
O4 0.0218(9) 0.0271(10) 0.0330(10) -0.0097(8) -0.0012(8) 0.0005(7)
C54 0.0225(12) 0.0250(13) 0.0247(13) -0.0084(10) -0.0052(10) 0.0014(10)
C55 0.0236(13) 0.0252(13) 0.0294(14) -0.0092(11) -0.0051(10) 0.0027(10)
C56 0.0247(13) 0.0260(13) 0.0329(14) -0.0110(11) -0.0053(11) 0.0055(10)
C57 0.0203(12) 0.0261(13) 0.0287(13) -0.0099(11) -0.0044(10) -0.0003(10)
C58 0.0243(13) 0.0221(12) 0.0313(14) -0.0104(10) -0.0097(11) 0.0019(10)
C59 0.0225(12) 0.0249(13) 0.0260(13) -0.0116(10) -0.0050(10) 0.0029(10)
C60 0.0249(13) 0.0222(12) 0.0284(13) -0.0121(10) -0.0072(10) 0.0015(10)
C61 0.0297(14) 0.0216(13) 0.0473(18) -0.0115(12) -0.0026(12) 0.0039(11)
C62 0.0408(19) 0.0251(15) 0.081(3) -0.0149(16) 0.0037(17) 0.0067(13)
C63 0.0459(19) 0.0314(16) 0.0507(19) -0.0201(14) 0.0007(15) -0.0044(13)
C64 0.0469(19) 0.0270(15) 0.0449(18) -0.0015(13) -0.0056(15) 0.0007(13)
C65 0.0231(13) 0.0297(14) 0.0354(15) -0.0123(12) -0.0056(11) -0.0016(10)
C66 0.0317(17) 0.0359(18) 0.080(3) -0.0195(18) 0.0058(17) -0.0093(13)
C67 0.0328(16) 0.054(2) 0.0412(18) -0.0234(16) 0.0023(13) -0.0070(14)
C68 0.0288(16) 0.070(2) 0.0471(19) -0.0204(18) -0.0143(14) 0.0015(15)

loop_
_atom_type_symbol
_atom_type_scat_dispersion_real
_atom_type_scat_dispersion_imag
_atom_type_scat_Cromer_Mann_a1
_atom_type_scat_Cromer_Mann_b1
_atom_type_scat_Cromer_Mann_a2
_atom_type_scat_Cromer_Mann_b2
_atom_type_scat_Cromer_Mann_a3
_atom_type_scat_Cromer_Mann_b3
_atom_type_scat_Cromer_Mann_a4
_atom_type_scat_Cromer_Mann_b4
_atom_type_scat_Cromer_Mann_c
_atom_type_scat_source
'C ' 0.0033 0.0016 2.3100 20.8439 1.0200 10.2075 1.5886 0.5687 0.8650 51.6512 0.2156 International_Tables_Vol_IV_Table_2.2B
'H ' 0.0000 0.0000 0.4930 10.5109 0.3229 26.1257 0.1402 3.1424 0.0408 57.7998 0.0030 International_Tables_Vol_IV_Table_2.2B
'N ' 0.0061 0.0033 12.2126 0.0057 3.1322 9.8933 2.0125 28.9975 1.1663 0.5826 -11.5290 International_Tables_Vol_IV_Table_2.2B
'O ' 0.0106 0.0060 3.0485 13.2771 2.2868 5.7011 1.5463 0.3239 0.8670 32.9089 0.2508 International_Tables_Vol_IV_Table_2.2B
'Sm ' -0.1638 3.4418 24.0042 2.4727 19.4258 0.1965 13.4396 14.3996 2.8960 128.0070 2.2096 International_Tables_Vol_IV_Table_2.2B

loop_
_geom_angle_atom_site_label_1
_geom_angle_site_symmetry_1
_geom_angle_atom_site_label_2
_geom_angle_site_symmetry_2
_geom_angle_atom_site_label_3
_geom_angle_site_symmetry_3
_geom_angle
_geom_angle_publ_flag
O4 . Sm1 . O3 . 88.38(7) yes
O4 . Sm1 . O2 . 94.65(7) yes
O3 . Sm1 . O2 . 96.70(6) yes
O4 . Sm1 . O1 . 109.92(7) yes
O3 . Sm1 . O1 . 93.89(7) yes
O2 . Sm1 . O1 . 153.48(7) yes
O4 . Sm1 . N2 . 165.23(7) yes
O3 . Sm1 . N2 . 104.73(7) yes
O2 . Sm1 . N2 . 77.33(6) yes
O1 . Sm1 . N2 . 76.48(7) yes
O4 . Sm1 . N1 . 99.33(7) yes
O3 . Sm1 . N1 . 172.29(7) yes
O2 . Sm1 . N1 . 82.43(7) yes
O1 . Sm1 . N1 . 83.84(7) yes
N2 . Sm1 . N1 . 67.58(7) yes
C4 . N1 . C3 . 108.2(2) yes
C4 . N1 . C1 . 110.2(2) yes
C3 . N1 . C1 . 108.7(2) yes
C4 . N1 . Sm1 . 113.34(16) yes
C3 . N1 . Sm1 . 109.86(17) yes
C1 . N1 . Sm1 . 106.53(15) yes
H12 . C1 . H11 . 109.467 no
H12 . C1 . C2 . 108.534 no
H11 . C1 . C2 . 108.534 no
H12 . C1 . N1 . 108.534 no
H11 . C1 . N1 . 108.534 no
C2 . C1 . N1 . 113.2(2) yes
H22 . C2 . H21 . 109.467 no
H22 . C2 . N2 . 108.800 no
H21 . C2 . N2 . 108.800 no
H22 . C2 . C1 . 108.800 no
H21 . C2 . C1 . 108.800 no
N2 . C2 . C1 . 112.1(2) yes
H33 . C3 . H32 . 109.476 no
H33 . C3 . H31 . 109.476 no
H32 . C3 . H31 . 109.475 no
H33 . C3 . N1 . 109.467 no
H32 . C3 . N1 . 109.467 no
H31 . C3 . N1 . 109.467 no
H43 . C4 . H42 . 109.476 no
H43 . C4 . H41 . 109.476 no
H42 . C4 . H41 . 109.476 no
H43 . C4 . N1 . 109.467 no
H42 . C4 . N1 . 109.467 no
H41 . C4 . N1 . 109.467 no
C26 . N2 . C11 . 105.55(19) yes
C26 . N2 . Sm1 . 104.01(15) yes
C11 . N2 . Sm1 . 105.85(15) yes
C26 . N2 . C2 . 112.8(2) yes
C11 . N2 . C2 . 111.5(2) yes
Sm1 . N2 . C2 . 116.22(16) yes
C5 . O1 . Sm1 . 143.19(16) yes
C10 . C5 . C6 . 118.3(2) yes
C10 . C5 . O1 . 118.4(2) yes
C6 . C5 . O1 . 123.3(2) yes
C12 . C6 . C7 . 120.6(2) yes
C12 . C6 . C5 . 121.4(2) yes
C7 . C6 . C5 . 118.0(2) yes
H71 . C7 . C8 . 117.911 no
H71 . C7 . C6 . 117.911 no
C8 . C7 . C6 . 124.2(2) yes
C16 . C8 . C9 . 120.8(3) yes
C16 . C8 . C7 . 122.9(2) yes
C9 . C8 . C7 . 116.3(2) yes
H91 . C9 . C10 . 118.999 no
H91 . C9 . C8 . 118.999 no
C10 . C9 . C8 . 122.0(3) yes
C11 . C10 . C9 . 118.5(2) yes
C11 . C10 . C5 . 120.4(2) yes
C9 . C10 . C5 . 121.0(2) yes
H112 . C11 . H111 . 109.467 no
H112 . C11 . N2 . 107.611 no
H111 . C11 . N2 . 107.611 no
H112 . C11 . C10 . 107.611 no
H111 . C11 . C10 . 107.611 no
N2 . C11 . C10 . 116.8(2) yes
C15 . C12 . C14 . 109.1(2) yes
C15 . C12 . C13 . 107.1(2) yes
C14 . C12 . C13 . 108.0(2) yes
C15 . C12 . C6 . 109.6(2) yes
C14 . C12 . C6 . 110.3(2) yes
C13 . C12 . C6 . 112.5(2) yes
H133 . C13 . H132 . 109.476 no
H133 . C13 . H131 . 109.476 no
H132 . C13 . H131 . 109.476 no
H133 . C13 . C12 . 109.467 no
H132 . C13 . C12 . 109.466 no
H131 . C13 . C12 . 109.467 no
H143 . C14 . H142 . 109.476 no
H143 . C14 . H141 . 109.476 no
H142 . C14 . H141 . 109.476 no
H143 . C14 . C12 . 109.467 no
H142 . C14 . C12 . 109.467 no
H141 . C14 . C12 . 109.467 no
H153 . C15 . H152 . 109.476 no
H153 . C15 . H151 . 109.476 no
H152 . C15 . H151 . 109.476 no
H153 . C15 . C12 . 109.467 no
H152 . C15 . C12 . 109.466 no
H151 . C15 . C12 . 109.467 no
C19 . C16 . C18 . 110.0(3) yes
C19 . C16 . C17 . 108.8(3) yes
C18 . C16 . C17 . 106.8(3) yes
C19 . C16 . C8 . 108.9(3) yes
C18 . C16 . C8 . 109.7(3) yes
C17 . C16 . C8 . 112.6(3) yes
H173 . C17 . H172 . 109.476 no
H173 . C17 . H171 . 109.476 no
H172 . C17 . H171 . 109.476 no
H173 . C17 . C16 . 109.467 no
H172 . C17 . C16 . 109.467 no
H171 . C17 . C16 . 109.467 no
H183 . C18 . H182 . 109.476 no
H183 . C18 . H181 . 109.475 no
H182 . C18 . H181 . 109.476 no
H183 . C18 . C16 . 109.467 no
H182 . C18 . C16 . 109.467 no
H181 . C18 . C16 . 109.467 no
H193 . C19 . H192 . 109.476 no
H193 . C19 . H191 . 109.476 no
H192 . C19 . H191 . 109.476 no
H193 . C19 . C16 . 109.466 no
H192 . C19 . C16 . 109.467 no
H191 . C19 . C16 . 109.467 no
C20 . O2 . Sm1 . 138.33(16) yes
C25 . C20 . C21 . 118.0(2) yes
C25 . C20 . O2 . 118.1(2) yes
C21 . C20 . O2 . 123.9(2) yes
C27 . C21 . C22 . 119.9(2) yes
C27 . C21 . C20 . 122.7(2) yes
C22 . C21 . C20 . 117.3(2) yes
H221 . C22 . C23 . 117.580 no
H221 . C22 . C21 . 117.580 no
C23 . C22 . C21 . 124.8(2) yes
C31 . C23 . C24 . 122.7(3) yes
C31 . C23 . C22 . 120.7(2) yes
C24 . C23 . C22 . 116.6(2) yes
H241 . C24 . C25 . 119.328 no
H241 . C24 . C23 . 119.328 no
C25 . C24 . C23 . 121.3(3) yes
C26 . C25 . C24 . 118.7(2) yes
C26 . C25 . C20 . 119.5(2) yes
C24 . C25 . C20 . 121.8(2) yes
H262 . C26 . H261 . 109.467 no
H262 . C26 . N2 . 107.753 no
H261 . C26 . N2 . 107.753 no
H262 . C26 . C25 . 107.753 no
H261 . C26 . C25 . 107.753 no
N2 . C26 . C25 . 116.2(2) yes
C30 . C27 . C29 . 110.3(2) yes
C30 . C27 . C28 . 106.8(2) yes
C29 . C27 . C28 . 106.7(2) yes
C30 . C27 . C21 . 111.7(2) yes
C29 . C27 . C21 . 108.4(2) yes
C28 . C27 . C21 . 112.8(2) yes
H283 . C28 . H282 . 109.476 no
H283 . C28 . H281 . 109.476 no
H282 . C28 . H281 . 109.476 no
H283 . C28 . C27 . 109.467 no
H282 . C28 . C27 . 109.467 no
H281 . C28 . C27 . 109.467 no
H293 . C29 . H292 . 109.476 no
H293 . C29 . H291 . 109.476 no
H292 . C29 . H291 . 109.476 no
H293 . C29 . C27 . 109.467 no
H292 . C29 . C27 . 109.467 no
H291 . C29 . C27 . 109.467 no
H303 . C30 . H302 . 109.476 no
H303 . C30 . H301 . 109.476 no
H302 . C30 . H301 . 109.476 no
H303 . C30 . C27 . 109.467 no
H302 . C30 . C27 . 109.467 no
H301 . C30 . C27 . 109.467 no
C34 . C31 . C33 . 108.9(3) yes
C34 . C31 . C32 . 108.2(3) yes
C33 . C31 . C32 . 108.4(3) yes
C34 . C31 . C23 . 109.6(3) yes
C33 . C31 . C23 . 109.5(2) yes
C32 . C31 . C23 . 112.1(3) yes
H323 . C32 . H322 . 109.476 no
H323 . C32 . H321 . 109.476 no
H322 . C32 . H321 . 109.476 no
H323 . C32 . C31 . 109.466 no
H322 . C32 . C31 . 109.467 no
H321 . C32 . C31 . 109.467 no
H333 . C33 . H332 . 109.476 no
H333 . C33 . H331 . 109.476 no
H332 . C33 . H331 . 109.475 no
H333 . C33 . C31 . 109.467 no
H332 . C33 . C31 . 109.467 no
H331 . C33 . C31 . 109.467 no
H343 . C34 . H342 . 109.476 no
H343 . C34 . H341 . 109.475 no
H342 . C34 . H341 . 109.476 no
H343 . C34 . C31 . 109.466 no
H342 . C34 . C31 . 109.467 no
H341 . C34 . C31 . 109.467 no
C38 . N3 . C37 . 111.8(6) yes
C38 . N3 . C35 . 111.2(6) yes
C37 . N3 . C35 . 111.4(6) yes
H352 . C35 . H351 . 109.466 no
H352 . C35 . C36 . 109.016 no
H351 . C35 . C36 . 109.016 no
H352 . C35 . N3 . 109.017 no
H351 . C35 . N3 . 109.016 no
C36 . C35 . N3 . 111.3(6) yes
H362 . C36 . H361 . 109.465 no
H362 . C36 . N4 . 108.408 no
H361 . C36 . N4 . 108.408 no
H362 . C36 . C35 . 108.409 no
H361 . C36 . C35 . 108.409 no
N4 . C36 . C35 . 113.7(7) yes
H373 . C37 . H372 . 109.475 no
H373 . C37 . H371 . 109.475 no
H372 . C37 . H371 . 109.476 no
H373 . C37 . N3 . 109.466 no
H372 . C37 . N3 . 109.467 no
H371 . C37 . N3 . 109.467 no
H383 . C38 . H382 . 109.484 no
H383 . C38 . H381 . 109.473 no
H382 . C38 . H381 . 109.479 no
H383 . C38 . N3 . 109.464 no
H382 . C38 . N3 . 109.468 no
H381 . C38 . N3 . 109.460 no
C88 . N53 . C87 . 106.3(11) yes
C88 . N53 . C85 . 111.2(9) yes
C87 . N53 . C85 . 112.9(9) yes
H852 . C85 . H851 . 109.467 no
H852 . C85 . C86 . 109.413 no
H851 . C85 . C86 . 109.412 no
H852 . C85 . N53 . 109.413 no
H851 . C85 . N53 . 109.412 no
C86 . C85 . N53 . 109.7(8) yes
H862 . C86 . H861 . 109.465 no
H862 . C86 . N4 . 108.609 no
H861 . C86 . N4 . 108.608 no
H862 . C86 . C85 . 108.609 no
H861 . C86 . C85 . 108.610 no
N4 . C86 . C85 . 112.9(7) yes
H873 . C87 . H872 . 109.480 no
H873 . C87 . H871 . 109.460 no
H872 . C87 . H871 . 109.485 no
H873 . C87 . N53 . 109.459 no
H872 . C87 . N53 . 109.481 no
H871 . C87 . N53 . 109.464 no
H883 . C88 . H882 . 109.487 no
H883 . C88 . H881 . 109.553 no
H882 . C88 . H881 . 109.436 no
H883 . C88 . N53 . 109.493 no
H882 . C88 . N53 . 109.403 no
H881 . C88 . N53 . 109.454 no
H1 . N4 . C60 . 106(2) no
H1 . N4 . C45 . 106(2) no
C60 . N4 . C45 . 112.77(19) yes
H1 . N4 . C36 . 115(2) no
C60 . N4 . C36 . 109.3(5) yes
C45 . N4 . C36 . 108.2(5) yes
H1 . N4 . C60 . 106(2) no
H1 . N4 . C45 . 106(2) no
C60 . N4 . C45 . 112.77(19) yes
H1 . N4 . C86 . 98(2) no
C60 . N4 . C86 . 116.2(6) yes
C45 . N4 . C86 . 115.5(6) yes
C39 . O3 . Sm1 . 162.37(16) yes
C44 . C39 . C40 . 118.6(2) yes
C44 . C39 . O3 . 117.4(2) yes
C40 . C39 . O3 . 123.9(2) yes
C46 . C40 . C41 . 120.9(2) yes
C46 . C40 . C39 . 121.6(2) yes
C41 . C40 . C39 . 117.3(2) yes
H411 . C41 . C42 . 117.825 no
H411 . C41 . C40 . 117.825 no
C42 . C41 . C40 . 124.3(2) yes
C50 . C42 . C43 . 119.5(2) yes
C50 . C42 . C41 . 123.7(2) yes
C43 . C42 . C41 . 116.6(2) yes
H431 . C43 . C44 . 119.382 no
H431 . C43 . C42 . 119.382 no
C44 . C43 . C42 . 121.2(2) yes
C45 . C44 . C43 . 121.2(2) yes
C45 . C44 . C39 . 117.1(2) yes
C43 . C44 . C39 . 121.4(2) yes
H452 . C45 . H451 . 109.467 no
H452 . C45 . C44 . 109.820 no
H451 . C45 . C44 . 109.820 no
H452 . C45 . N4 . 109.820 no
H451 . C45 . N4 . 109.820 no
C44 . C45 . N4 . 108.1(2) yes
C49 . C46 . C48 . 109.1(2) yes
C49 . C46 . C47 . 106.8(2) yes
C48 . C46 . C47 . 107.7(2) yes
C49 . C46 . C40 . 109.7(2) yes
C48 . C46 . C40 . 111.3(2) yes
C47 . C46 . C40 . 112.0(2) yes
H473 . C47 . H472 . 109.476 no
H473 . C47 . H471 . 109.476 no
H472 . C47 . H471 . 109.476 no
H473 . C47 . C46 . 109.466 no
H472 . C47 . C46 . 109.467 no
H471 . C47 . C46 . 109.467 no
H483 . C48 . H482 . 109.476 no
H483 . C48 . H481 . 109.476 no
H482 . C48 . H481 . 109.476 no
H483 . C48 . C46 . 109.467 no
H482 . C48 . C46 . 109.467 no
H481 . C48 . C46 . 109.467 no
H493 . C49 . H492 . 109.476 no
H493 . C49 . H491 . 109.476 no
H492 . C49 . H491 . 109.476 no
H493 . C49 . C46 . 109.467 no
H492 . C49 . C46 . 109.467 no
H491 . C49 . C46 . 109.467 no
C53 . C50 . C52 . 108.7(3) yes
C53 . C50 . C51 . 108.0(2) yes
C52 . C50 . C51 . 108.6(3) yes
C53 . C50 . C42 . 110.5(2) yes
C52 . C50 . C42 . 108.7(2) yes
C51 . C50 . C42 . 112.3(2) yes
H513 . C51 . H512 . 109.476 no
H513 . C51 . H511 . 109.476 no
H512 . C51 . H511 . 109.476 no
H513 . C51 . C50 . 109.467 no
H512 . C51 . C50 . 109.467 no
H511 . C51 . C50 . 109.467 no
H523 . C52 . H522 . 109.476 no
H523 . C52 . H521 . 109.476 no
H522 . C52 . H521 . 109.476 no
H523 . C52 . C50 . 109.467 no
H522 . C52 . C50 . 109.466 no
H521 . C52 . C50 . 109.467 no
H533 . C53 . H532 . 109.476 no
H533 . C53 . H531 . 109.476 no
H532 . C53 . H531 . 109.476 no
H533 . C53 . C50 . 109.467 no
H532 . C53 . C50 . 109.466 no
H531 . C53 . C50 . 109.467 no
C54 . O4 . Sm1 . 167.27(17) yes
C59 . C54 . C55 . 118.5(2) yes
C59 . C54 . O4 . 118.7(2) yes
C55 . C54 . O4 . 122.8(2) yes
C61 . C55 . C56 . 120.7(2) yes
C61 . C55 . C54 . 121.6(2) yes
C56 . C55 . C54 . 117.6(2) yes
H561 . C56 . C57 . 117.746 no
H561 . C56 . C55 . 117.746 no
C57 . C56 . C55 . 124.5(2) yes
C65 . C57 . C58 . 123.6(2) yes
C65 . C57 . C56 . 119.6(2) yes
C58 . C57 . C56 . 116.7(2) yes
H581 . C58 . C59 . 119.346 no
H581 . C58 . C57 . 119.346 no
C59 . C58 . C57 . 121.3(2) yes
C60 . C59 . C58 . 120.4(2) yes
C60 . C59 . C54 . 118.1(2) yes
C58 . C59 . C54 . 121.3(2) yes
H602 . C60 . H601 . 109.467 no
H602 . C60 . C59 . 109.102 no
H601 . C60 . C59 . 109.102 no
H602 . C60 . N4 . 109.102 no
H601 . C60 . N4 . 109.102 no
C59 . C60 . N4 . 110.9(2) yes
C64 . C61 . C63 . 110.9(3) yes
C64 . C61 . C62 . 107.6(3) yes
C63 . C61 . C62 . 107.7(3) yes
C64 . C61 . C55 . 109.5(2) yes
C63 . C61 . C55 . 109.2(2) yes
C62 . C61 . C55 . 112.0(2) yes
H623 . C62 . H622 . 109.476 no
H623 . C62 . H621 . 109.476 no
H622 . C62 . H621 . 109.475 no
H623 . C62 . C61 . 109.467 no
H622 . C62 . C61 . 109.467 no
H621 . C62 . C61 . 109.467 no
H633 . C63 . H632 . 109.476 no
H633 . C63 . H631 . 109.476 no
H632 . C63 . H631 . 109.476 no
H633 . C63 . C61 . 109.466 no
H632 . C63 . C61 . 109.467 no
H631 . C63 . C61 . 109.467 no
H643 . C64 . H642 . 109.476 no
H643 . C64 . H641 . 109.476 no
H642 . C64 . H641 . 109.476 no
H643 . C64 . C61 . 109.467 no
H642 . C64 . C61 . 109.467 no
H641 . C64 . C61 . 109.467 no
C68 . C65 . C67 . 109.1(3) yes
C68 . C65 . C66 . 108.1(3) yes
C67 . C65 . C66 . 107.9(3) yes
C68 . C65 . C57 . 110.1(2) yes
C67 . C65 . C57 . 109.7(2) yes
C66 . C65 . C57 . 111.9(2) yes
H663 . C66 . H662 . 109.476 no
H663 . C66 . H661 . 109.476 no
H662 . C66 . H661 . 109.476 no
H663 . C66 . C65 . 109.467 no
H662 . C66 . C65 . 109.467 no
H661 . C66 . C65 . 109.466 no
H673 . C67 . H672 . 109.476 no
H673 . C67 . H671 . 109.476 no
H672 . C67 . H671 . 109.476 no
H673 . C67 . C65 . 109.467 no
H672 . C67 . C65 . 109.467 no
H671 . C67 . C65 . 109.467 no
H683 . C68 . H682 . 109.476 no
H683 . C68 . H681 . 109.476 no
H682 . C68 . H681 . 109.476 no
H683 . C68 . C65 . 109.467 no
H682 . C68 . C65 . 109.467 no
H681 . C68 . C65 . 109.467 no

loop_
_geom_bond_atom_site_label_1
_geom_bond_site_symmetry_1
_geom_bond_atom_site_label_2
_geom_bond_site_symmetry_2
_geom_bond_distance
_geom_bond_publ_flag
Sm1 . O4 . 2.2215(18) yes
Sm1 . O3 . 2.2459(17) yes
Sm1 . O2 . 2.3180(17) yes
Sm1 . O1 . 2.2160(18) yes
Sm1 . N2 . 2.582(2) yes
Sm1 . N1 . 2.728(2) yes
N1 . C4 . 1.481(4) yes
N1 . C3 . 1.471(4) yes
N1 . C1 . 1.471(4) yes
C1 . H12 . 1.000 no
C1 . H11 . 1.000 no
C1 . C2 . 1.524(4) yes
C2 . H22 . 1.000 no
C2 . H21 . 1.000 no
C2 . N2 . 1.484(3) yes
C3 . H33 . 1.000 no
C3 . H32 . 1.000 no
C3 . H31 . 1.000 no
C4 . H43 . 1.000 no
C4 . H42 . 1.000 no
C4 . H41 . 1.000 no
N2 . C26 . 1.495(3) yes
N2 . C11 . 1.491(3) yes
O1 . C5 . 1.336(3) yes
C5 . C10 . 1.408(4) yes
C5 . C6 . 1.425(3) yes
C6 . C12 . 1.537(4) yes
C6 . C7 . 1.399(4) yes
C7 . H71 . 1.000 no
C7 . C8 . 1.399(4) yes
C8 . C16 . 1.535(4) yes
C8 . C9 . 1.390(4) yes
C9 . H91 . 1.000 no
C9 . C10 . 1.395(4) yes
C10 . C11 . 1.512(3) yes
C11 . H112 . 1.000 no
C11 . H111 . 1.000 no
C12 . C15 . 1.538(4) yes
C12 . C14 . 1.540(4) yes
C12 . C13 . 1.532(4) yes
C13 . H133 . 1.000 no
C13 . H132 . 1.000 no
C13 . H131 . 1.000 no
C14 . H143 . 1.000 no
C14 . H142 . 1.000 no
C14 . H141 . 1.000 no
C15 . H153 . 1.000 no
C15 . H152 . 1.000 no
C15 . H151 . 1.000 no
C16 . C19 . 1.525(5) yes
C16 . C18 . 1.530(5) yes
C16 . C17 . 1.529(5) yes
C17 . H173 . 1.000 no
C17 . H172 . 1.000 no
C17 . H171 . 1.000 no
C18 . H183 . 1.000 no
C18 . H182 . 1.000 no
C18 . H181 . 1.000 no
C19 . H193 . 1.000 no
C19 . H192 . 1.000 no
C19 . H191 . 1.000 no
O2 . C20 . 1.339(3) yes
C20 . C25 . 1.412(4) yes
C20 . C21 . 1.430(4) yes
C21 . C27 . 1.537(4) yes
C21 . C22 . 1.404(4) yes
C22 . H221 . 1.000 no
C22 . C23 . 1.389(4) yes
C23 . C31 . 1.538(4) yes
C23 . C24 . 1.393(4) yes
C24 . H241 . 1.000 no
C24 . C25 . 1.388(4) yes
C25 . C26 . 1.504(4) yes
C26 . H262 . 1.000 no
C26 . H261 . 1.000 no
C27 . C30 . 1.543(4) yes
C27 . C29 . 1.536(4) yes
C27 . C28 . 1.540(4) yes
C28 . H283 . 1.000 no
C28 . H282 . 1.000 no
C28 . H281 . 1.000 no
C29 . H293 . 1.000 no
C29 . H292 . 1.000 no
C29 . H291 . 1.000 no
C30 . H303 . 1.000 no
C30 . H302 . 1.000 no
C30 . H301 . 1.000 no
C31 . C34 . 1.522(5) yes
C31 . C33 . 1.543(5) yes
C31 . C32 . 1.527(5) yes
C32 . H323 . 1.000 no
C32 . H322 . 1.000 no
C32 . H321 . 1.000 no
C33 . H333 . 1.000 no
C33 . H332 . 1.000 no
C33 . H331 . 1.000 no
C34 . H343 . 1.000 no
C34 . H342 . 1.000 no
C34 . H341 . 1.000 no
N3 . C38 . 1.466(10) yes
N3 . C37 . 1.461(10) yes
N3 . C35 . 1.440(10) yes
C35 . H352 . 1.000 no
C35 . H351 . 1.000 no
C35 . C36 . 1.509(11) yes
C36 . H362 . 1.000 no
C36 . H361 . 1.000 no
C36 . N4 . 1.583(10) yes
C37 . H373 . 1.000 no
C37 . H372 . 1.000 no
C37 . H371 . 1.000 no
C38 . H383 . 1.000 no
C38 . H382 . 1.000 no
C38 . H381 . 1.000 no
N53 . C88 . 1.433(16) yes
N53 . C87 . 1.334(15) yes
N53 . C85 . 1.451(11) yes
C85 . H852 . 1.000 no
C85 . H851 . 1.000 no
C85 . C86 . 1.518(14) yes
C86 . H862 . 1.000 no
C86 . H861 . 1.000 no
C86 . N4 . 1.441(10) yes
C87 . H873 . 1.000 no
C87 . H872 . 1.000 no
C87 . H871 . 1.000 no
C88 . H883 . 0.999 no
C88 . H882 . 1.001 no
C88 . H881 . 1.000 no
N4 . H1 . 0.92(4) no
N4 . C60 . 1.523(3) yes
N4 . C45 . 1.525(3) yes
N4 . H1 . 0.92(4) no
N4 . C60 . 1.523(3) yes
N4 . C45 . 1.525(3) yes
O3 . C39 . 1.343(3) yes
C39 . C44 . 1.407(3) yes
C39 . C40 . 1.421(4) yes
C40 . C46 . 1.531(3) yes
C40 . C41 . 1.403(4) yes
C41 . H411 . 1.000 no
C41 . C42 . 1.400(4) yes
C42 . C50 . 1.536(3) yes
C42 . C43 . 1.392(4) yes
C43 . H431 . 1.000 no
C43 . C44 . 1.393(4) yes
C44 . C45 . 1.497(4) yes
C45 . H452 . 1.000 no
C45 . H451 . 1.000 no
C46 . C49 . 1.534(4) yes
C46 . C48 . 1.536(4) yes
C46 . C47 . 1.539(4) yes
C47 . H473 . 1.000 no
C47 . H472 . 1.000 no
C47 . H471 . 1.000 no
C48 . H483 . 1.000 no
C48 . H482 . 1.000 no
C48 . H481 . 1.000 no
C49 . H493 . 1.000 no
C49 . H492 . 1.000 no
C49 . H491 . 1.000 no
C50 . C53 . 1.526(4) yes
C50 . C52 . 1.531(4) yes
C50 . C51 . 1.528(4) yes
C51 . H513 . 1.000 no
C51 . H512 . 1.000 no
C51 . H511 . 1.000 no
C52 . H523 . 1.000 no
C52 . H522 . 1.000 no
C52 . H521 . 1.000 no
C53 . H533 . 1.000 no
C53 . H532 . 1.000 no
C53 . H531 . 1.000 no
O4 . C54 . 1.338(3) yes
C54 . C59 . 1.408(4) yes
C54 . C55 . 1.422(4) yes
C55 . C61 . 1.538(4) yes
C55 . C56 . 1.393(4) yes
C56 . H561 . 1.000 no
C56 . C57 . 1.402(4) yes
C57 . C65 . 1.529(4) yes
C57 . C58 . 1.382(4) yes
C58 . H581 . 1.000 no
C58 . C59 . 1.398(4) yes
C59 . C60 . 1.491(4) yes
C60 . H602 . 1.000 no
C60 . H601 . 1.000 no
C61 . C64 . 1.537(5) yes
C61 . C63 . 1.531(5) yes
C61 . C62 . 1.527(4) yes
C62 . H623 . 1.000 no
C62 . H622 . 1.000 no
C62 . H621 . 1.000 no
C63 . H633 . 1.000 no
C63 . H632 . 1.000 no
C63 . H631 . 1.000 no
C64 . H643 . 1.000 no
C64 . H642 . 1.000 no
C64 . H641 . 1.000 no
C65 . C68 . 1.537(4) yes
C65 . C67 . 1.530(4) yes
C65 . C66 . 1.520(4) yes
C66 . H663 . 1.000 no
C66 . H662 . 1.000 no
C66 . H661 . 1.000 no
C67 . H673 . 1.000 no
C67 . H672 . 1.000 no
C67 . H671 . 1.000 no
C68 . H683 . 1.000 no
C68 . H682 . 1.000 no
C68 . H681 . 1.000 no
